data_7135569
loop_
_publ_author_name
'Yu, Xiaowen'
'Li, Jinxia'
'Duan, Jiongjiong'
'Fan, Feifei'
'Xie, Huanping'
'Huang, Yanfan'
'Shi, Shukui'
'Kong, Weiguang'
'Li, Ting'

_publ_section_title
;
 Copper-catalysed decarboxylative alkynylation-cyclization reaction of
 propargylic cyclic carbonates with nitrile imines to access
 tetrasubstituted pyrazoles.
;
_journal_issue 24
_journal_name_full 'Chemical communications (Cambridge, England)'
_journal_page_first 6600
_journal_page_last 6603
_journal_paper_doi 10.1039/d5cc06713h
_journal_volume 62
_journal_year 2026
_chemical_formula_moiety 'C29 H19 F3 N2 O3'
_chemical_formula_sum 'C29 H19 F3 N2 O3'
_chemical_formula_weight 500.46
_space_group_crystal_system monoclinic
_space_group_IT_number 14
_space_group_name_Hall '-P 2ybc'
_space_group_name_H-M_alt 'P 1 21/c 1'
_atom_sites_solution_hydrogens mixed
_atom_sites_solution_primary dual
_audit_creation_date 2024-09-02
_audit_creation_method
;
Olex2 1.5
(compiled 2024.02.16 svn.r378c4104 for OlexSys, GUI svn.r6928)
;
_audit_update_record
;
2025-07-26 deposited with the CCDC.	2026-02-26 downloaded from the CCDC.
;
_cell_angle_alpha 90
_cell_angle_beta 95.663(2)
_cell_angle_gamma 90
_cell_formula_units_Z 4
_cell_length_a 7.74880(10)
_cell_length_b 8.7541(2)
_cell_length_c 36.3995(7)
_cell_measurement_reflns_used 25475
_cell_measurement_temperature 293.15
_cell_measurement_theta_max 78.7950
_cell_measurement_theta_min 2.4150
_cell_volume 2457.06(8)
_computing_cell_refinement 'CrysAlisPro 1.171.43.118a (Rigaku OD, 2024)'
_computing_data_collection 'CrysAlisPro system (CCD 43.118a 64-bit (release 27-03-2024))'
_computing_data_reduction 'CrysAlisPro 1.171.43.118a (Rigaku OD, 2024)'
_computing_molecular_graphics 'Olex2 1.5 (Dolomanov et al., 2009)'
_computing_publication_material 'Olex2 1.5 (Dolomanov et al., 2009)'
_computing_structure_refinement 'XL  (Sheldrick, 2008)'
_computing_structure_solution 'SHELXT 2018/2 (Sheldrick, 2018)'
_diffrn_ambient_temperature 293.15
_diffrn_detector 'Hybrid Pixel Array Detector'
_diffrn_detector_area_resol_mean 10.0000
_diffrn_detector_type HyPix
_diffrn_measured_fraction_theta_full 0.995
_diffrn_measured_fraction_theta_max 0.995
_diffrn_measurement_details
;
List of Runs (angles in degrees, time in seconds):

  # Type    Start    End  Width  t~exp~   \w     \q     \k     \f   Frames
#--------------------------------------------------------------------------
  1  \w    -70.00 -32.00   0.50    0.45    -- -105.00  61.00 150.00   76
  2  \w    -66.00 -34.00   0.50    0.45    -- -105.00  61.00 120.00   64
  3  \w    -61.00  22.00   0.50    0.08    --  -46.39  57.00  90.00  166
  4  \w    -25.00  23.00   0.50    0.08    --  -46.39  19.00  60.00   96
  5  \w    -71.00 -46.00   0.50    0.45    -- -105.00  61.00 -30.00   50
  6  \w    -18.00  27.00   0.50    0.08    --  -46.39  19.00-150.00   90
  7  \w   -107.00 -80.00   0.50    0.45    -- -105.00 109.00 -29.10   54
  8  \w   -111.00 -86.00   0.50    0.45    -- -105.00 125.00 -30.00   50
  9  \w    -77.00 -36.00   0.50    0.45    -- -105.00 153.00 161.69   82
 10  \w   -131.00 -80.00   0.50    0.45    -- -105.00 153.00 161.69  102
 11  \w   -126.00 -41.00   0.50    0.45    -- -105.00 145.00 112.32  170
 12  \w   -112.00 -48.00   0.50    0.45    -- -105.00 125.00  90.00  128
 13  \w   -106.00 -41.00   0.50    0.45    -- -105.00 125.00 120.00  130
 14  \w   -107.00 -45.00   0.50    0.45    -- -105.00 109.00  70.96  124
 15  \w   -111.00 -86.00   0.50    0.45    -- -105.00 125.00   0.00   50
 16  \w    -64.00 -38.00   0.50    0.45    -- -105.00 125.00 -30.00   52
 17  \w    -64.00 -37.00   0.50    0.45    -- -105.00 109.00 -29.10   54
 18  \w   -112.00 -52.00   0.50    0.45    -- -105.00 125.00-120.00  120
 19  \w   -118.00 -31.00   0.50    0.08    --  -46.39 -19.00 -90.00  174
 20  \w   -175.00 -90.00   0.50    0.45    -- -105.00 -45.00 -30.00  170
 21  \w   -168.00 -87.00   0.50    0.45    -- -105.00 -61.00-120.00  162
 22  \w     63.00  98.00   0.50    0.45    --  113.25 -77.00  30.00   70
 23  \w     77.00 105.00   0.50    0.45    --  113.25 -77.00 -30.00   56
 24  \w     42.00  69.00   0.50    0.45    --  113.25 -61.00   0.00   54
 25  \w    -25.00  62.00   0.50    0.08    --   46.39 -57.00 -90.00  174
 26  \w     84.00 119.00   0.50    0.08    --   46.39 178.00-120.00   70
 27  \w     44.00 103.00   0.50    0.45    --  113.25 -77.00-120.00  118
 28  \w     45.00  71.00   0.50    0.45    --  113.25 -61.00 -90.00   52
 29  \w     47.00  79.00   0.50    0.45    --  113.25 -95.00 -30.00   64
 30  \w     49.00 110.00   0.50    0.45    --  113.25-125.00  30.00  122
 31  \w     48.00  77.00   0.50    0.45    --  113.25-125.00-120.00   58
 32  \w     97.00 176.00   0.50    0.45    --  113.25  61.00  60.00  158
 33  \w    133.00 174.00   0.50    0.45    --  113.25  77.00  30.00   82
 34  \w     90.00 131.00   0.50    0.45    --  113.25  77.00  30.00   82
 35  \w    111.00 159.00   0.50    0.45    --  113.25  30.00  30.00   96
 36  \w     96.00 136.00   0.50    0.45    --  113.25  15.00 150.00   80
 37  \w    148.00 174.00   0.50    0.45    --  113.25  15.00 150.00   52
 38  \w     74.00 118.00   0.50    0.08    --   46.39  57.00  60.00   88
 39  \w     30.00  71.00   0.50    0.08    --   46.39  57.00  60.00   82
 40  \w    101.00 127.00   0.50    0.45    --  113.25  15.00-180.00   52
 41  \w    140.00 175.00   0.50    0.45    --  113.25  15.00-180.00   70
 42  \w     22.00  47.00   0.50    0.08    --   47.73-114.00  82.00   50
 43  \w    -78.00 -52.00   0.50    0.45    -- -105.00 144.00 -80.62   52
 44  \w   -126.00-101.00   0.50    0.45    -- -105.00 144.00  19.44   50
 45  \w   -108.00 -82.00   0.50    0.45    -- -105.00 109.00 175.65   52
 46  \w     59.00 102.00   0.50    0.45    --  113.25 -95.00-120.00   86
 47  \w   -120.00 -24.00   0.50    0.08    --  -47.73 -77.00 120.00  192
 48  \w   -120.00 -31.00   0.50    0.08    --  -47.73 -57.00 -90.00  178
 49  \w   -120.00 -31.00   0.50    0.08    --  -47.73 -57.00  30.00  178
 50  \w   -120.00 -24.00   0.50    0.08    --  -47.73 -77.00-150.00  192
 51  \w   -120.00 -31.00   0.50    0.08    --  -47.73 -57.00 120.00  178
 52  \w   -120.00 -24.00   0.50    0.08    --  -47.73 -77.00 -90.00  192
 53  \w    -26.00  28.00   0.50    0.08    --  -47.73  19.00 -30.00  108
 54  \w   -120.00 -24.00   0.50    0.08    --  -47.73 -77.00  30.00  192
 55  \w   -120.00 -24.00   0.50    0.08    --  -47.73 -77.00   0.00  192
 56  \w   -175.00-111.00   0.50    0.45    -- -105.00 -61.00  12.77  128
 57  \w   -175.00 -88.00   0.50    0.45    -- -105.00 -54.00 -74.44  174
;
_diffrn_measurement_device 'four-circle diffractometer'
_diffrn_measurement_device_type 'XtaLAB Synergy, Single source at home/near, HyPix'
_diffrn_measurement_method '\w scans'
_diffrn_orient_matrix_type 'CrysAlisPro convention (1999,Acta A55,543-557)'
_diffrn_orient_matrix_UB_11 -0.0120617000
_diffrn_orient_matrix_UB_12 -0.1402163000
_diffrn_orient_matrix_UB_13 -0.0128190000
_diffrn_orient_matrix_UB_21 -0.0517260000
_diffrn_orient_matrix_UB_22 -0.1001153000
_diffrn_orient_matrix_UB_23 0.0165228000
_diffrn_orient_matrix_UB_31 -0.1915865000
_diffrn_orient_matrix_UB_32 0.0358398000
_diffrn_orient_matrix_UB_33 -0.0038260000
_diffrn_radiation_monochromator mirror
_diffrn_radiation_probe x-ray
_diffrn_radiation_type 'Cu K\a'
_diffrn_radiation_wavelength 1.54178
_diffrn_reflns_av_R_equivalents 0.0599
_diffrn_reflns_av_unetI/netI 0.0269
_diffrn_reflns_Laue_measured_fraction_full 0.995
_diffrn_reflns_Laue_measured_fraction_max 0.995
_diffrn_reflns_limit_h_max 9
_diffrn_reflns_limit_h_min -8
_diffrn_reflns_limit_k_max 10
_diffrn_reflns_limit_k_min -10
_diffrn_reflns_limit_l_max 43
_diffrn_reflns_limit_l_min -43
_diffrn_reflns_number 42565
_diffrn_reflns_point_group_measured_fraction_full 0.995
_diffrn_reflns_point_group_measured_fraction_max 0.995
_diffrn_reflns_theta_full 66.591
_diffrn_reflns_theta_max 66.591
_diffrn_reflns_theta_min 2.440
_diffrn_source 'micro-focus sealed X-ray tube'
_diffrn_source_type 'PhotonJet (Cu) X-ray Source'
_diffrn_standards_number 0
_exptl_absorpt_coefficient_mu 0.874
_exptl_absorpt_correction_T_max 1.00000
_exptl_absorpt_correction_T_min 0.61762
_exptl_absorpt_correction_type multi-scan
_exptl_absorpt_process_details
;
CrysAlisPro 1.171.43.118a (Rigaku Oxford Diffraction, 2024)
Empirical absorption correction using spherical harmonics,
implemented in SCALE3 ABSPACK scaling algorithm.
;
_exptl_crystal_colour colourless
_exptl_crystal_colour_primary colourless
_exptl_crystal_density_diffrn 1.353
_exptl_crystal_description block
_exptl_crystal_F_000 1032
_exptl_crystal_size_max 0.15
_exptl_crystal_size_mid 0.15
_exptl_crystal_size_min 0.15
_refine_diff_density_max 0.783
_refine_diff_density_min -0.635
_refine_diff_density_rms 0.095
_refine_ls_extinction_method none
_refine_ls_goodness_of_fit_ref 1.039
_refine_ls_hydrogen_treatment constr
_refine_ls_matrix_type full
_refine_ls_number_parameters 322
_refine_ls_number_reflns 4321
_refine_ls_number_restraints 355
_refine_ls_restrained_S_all 1.062
_refine_ls_R_factor_all 0.1460
_refine_ls_R_factor_gt 0.1414
_refine_ls_shift/su_max 0.001
_refine_ls_shift/su_mean 0.000
_refine_ls_structure_factor_coef Fsqd
_refine_ls_weighting_details 'w=1/[\s^2^(Fo^2^)+(0.0100P)^2^+20.0000P] where P=(Fo^2^+2Fc^2^)/3'
_refine_ls_weighting_scheme calc
_refine_ls_wR_factor_gt 0.2746
_refine_ls_wR_factor_ref 0.2760
_reflns_Friedel_coverage 0.000
_reflns_number_gt 3926
_reflns_number_total 4321
_reflns_threshold_expression 'I > 2\s(I)'
_cod_data_source_file d5cc06713h2.cif
_cod_data_source_block p21m
_cod_depositor_comments 'Adding full bibliography for 7135569--7135570.cif.'
_cod_database_code 7135569
_shelx_shelxl_version_number 2019/1
_chemical_oxdiff_formula chno
_shelx_space_group_comment
;
The symmetry employed for this shelxl refinement is uniquely defined
by the following loop, which should always be used as a source of
symmetry information in preference to the above space-group names.
They are only intended as comments.
;
_shelx_estimated_absorpt_t_max 0.880
_shelx_estimated_absorpt_t_min 0.880
_olex2_refinement_description
;
1. Fixed Uiso
 At 1.2 times of:
  All C(H) groups, {H8A,H8B} of C8
 At 1.5 times of:
  {H17A,H17B} of C17
2. Restrained distances
 C17-H17B = C17-H17A
 0.85 with sigma of 0.01
3. Rigid bond restraints
 All non-hydrogen atoms
 with sigma for 1-2 distances of 0.01 and sigma for 1-3 distances of 0.01
4. Uiso/Uaniso restraints and constraints
All non-hydrogen atoms have similar U: within 2A with sigma of 0.01 and sigma
for terminal atoms of 0.02 within 2A
5.a Riding coordinates:
 C17(H17A,H17B)
5.b Secondary CH2 refined with riding coordinates:
 C8(H8A,H8B)
5.c Aromatic/amide H refined with riding coordinates:
 C1(H1), C2(H2), C3(H3), C4(H4), C5(H5), C19(H19), C20(H20), C21(H21),
 C22(H22), C23(H23), C25(H25), C26(H26), C27(H27), C28(H28), C29(H29)
5.d Fitted hexagon refined as free rotating group:
 C6(C1,C2,C3,C4,C5)
;
_olex2_submission_special_instructions 'No special instructions were received'
_oxdiff_exptl_absorpt_empirical_details
;
Empirical correction (ABSPACK) includes:
- Absorption correction using spherical harmonics
- Frame scaling
;
_oxdiff_exptl_absorpt_empirical_full_max 1.520
_oxdiff_exptl_absorpt_empirical_full_min 0.661

loop_
_space_group_symop_operation_xyz
'x, y, z'
'-x, y+1/2, -z+1/2'
'-x, -y, -z'
'x, -y-1/2, z-1/2'

loop_
_atom_site_label
_atom_site_type_symbol
_atom_site_fract_x
_atom_site_fract_y
_atom_site_fract_z
_atom_site_U_iso_or_equiv
_atom_site_adp_type
_atom_site_occupancy
_atom_site_site_symmetry_order
_atom_site_calc_flag
_atom_site_refinement_flags_posn
_atom_site_refinement_flags_adp
_atom_site_refinement_flags_occupancy
_atom_site_disorder_assembly
_atom_site_disorder_group
F1 F 0.5783(12) 0.3709(7) 2.0640(2) 0.161(3) Uani 1 1 d . U . . .
F2 F 0.7605(8) 0.2309(8) 2.0451(2) 0.139(3) Uani 1 1 d . U . . .
F3 F 0.5405(10) 0.2701(9) 2.01322(18) 0.147(3) Uani 1 1 d . U . . .
O1 O 0.8688(6) 0.2329(5) 2.20867(12) 0.0530(11) Uani 1 1 d . U . . .
O2 O 0.8785(8) 0.0017(7) 2.23414(15) 0.0766(14) Uani 1 1 d . U . . .
O3 O 0.7516(8) 0.2038(9) 2.26142(16) 0.098(2) Uani 1 1 d . U . . .
N1 N 0.3753(7) 0.0527(7) 2.04610(15) 0.0585(14) Uani 1 1 d . U . . .
N2 N 0.3321(7) -0.0612(7) 2.06907(15) 0.0536(13) Uani 1 1 d . U . . .
C6 C 1.1008(5) 0.2136(5) 2.16982(11) 0.0491(13) Uani 1 1 d G U . . .
C1 C 1.2335(6) 0.2516(6) 2.19678(9) 0.0594(17) Uani 1 1 d G U . . .
H1 H 1.221992 0.230635 2.221466 0.071 Uiso 1 1 calc R U . . .
C2 C 1.3835(5) 0.3208(6) 2.18684(13) 0.076(2) Uani 1 1 d G U . . .
H2 H 1.472329 0.346236 2.204883 0.091 Uiso 1 1 calc R U . . .
C3 C 1.4008(5) 0.3521(6) 2.14995(15) 0.0734(19) Uani 1 1 d G U . . .
H3 H 1.501148 0.398459 2.143301 0.088 Uiso 1 1 calc R U . . .
C4 C 1.2681(6) 0.3141(6) 2.12299(10) 0.0705(18) Uani 1 1 d G U . . .
H4 H 1.279631 0.335081 2.098300 0.085 Uiso 1 1 calc R U . . .
C5 C 1.1181(5) 0.2449(5) 2.13292(10) 0.0505(15) Uani 1 1 d G U . . .
H5 H 1.029292 0.219480 2.114881 0.061 Uiso 1 1 calc R U . . .
C7 C 0.9410(9) 0.1343(8) 2.18130(18) 0.0493(13) Uani 1 1 d . U . . .
C8 C 0.9772(10) -0.0137(8) 2.20298(19) 0.0573(15) Uani 1 1 d . U . . .
H8A H 0.939186 -0.101875 2.188181 0.069 Uiso 1 1 calc R U . . .
H8B H 1.099865 -0.024177 2.210891 0.069 Uiso 1 1 calc R U . . .
C9 C 0.8263(11) 0.1485(10) 2.2367(2) 0.0681(18) Uani 1 1 d . U . . .
C10 C 0.8074(9) 0.1099(8) 2.15036(19) 0.0537(15) Uani 1 1 d . U . . .
C11 C 0.7001(8) 0.0822(8) 2.12595(19) 0.0522(15) Uani 1 1 d . U . . .
C12 C 0.5998(11) 0.2451(10) 2.0471(2) 0.0698(19) Uani 1 1 d . U . . .
C13 C 0.5184(9) 0.1158(8) 2.06381(19) 0.0530(14) Uani 1 1 d . U . . .
C14 C 0.5647(8) 0.0448(8) 2.09801(18) 0.0496(13) Uani 1 1 d . U . . .
C15 C 0.4415(8) -0.0698(8) 2.10086(17) 0.0468(13) Uani 1 1 d . U . . .
C16 C 0.4211(8) -0.1757(8) 2.13190(17) 0.0474(13) Uani 1 1 d . U . . .
C17 C 0.2694(9) -0.1875(10) 2.14510(19) 0.0628(19) Uani 1 1 d D U . . .
H17A H 0.179128 -0.140217 2.136101 0.094 Uiso 1 1 d DR U . . .
H17B H 0.253288 -0.257078 2.160701 0.094 Uiso 1 1 d DR U . . .
C18 C 0.5784(8) -0.2587(7) 2.14673(16) 0.0420(12) Uani 1 1 d . U . . .
C19 C 0.7033(9) -0.2995(9) 2.12386(19) 0.0556(15) Uani 1 1 d . U . . .
H19 H 0.690574 -0.269099 2.099261 0.067 Uiso 1 1 calc R U . . .
C20 C 0.8479(10) -0.3855(9) 2.1371(2) 0.0649(17) Uani 1 1 d . U . . .
H20 H 0.929167 -0.413691 2.121164 0.078 Uiso 1 1 calc R U . . .
C21 C 0.8704(10) -0.4282(8) 2.1732(2) 0.0644(17) Uani 1 1 d . U . . .
H21 H 0.967957 -0.483521 2.182246 0.077 Uiso 1 1 calc R U . . .
C22 C 0.7452(10) -0.3878(8) 2.1964(2) 0.0615(17) Uani 1 1 d . U . . .
H22 H 0.757541 -0.419537 2.220939 0.074 Uiso 1 1 calc R U . . .
C23 C 0.6024(9) -0.3011(8) 2.18344(18) 0.0542(15) Uani 1 1 d . U . . .
H23 H 0.522452 -0.271224 2.199500 0.065 Uiso 1 1 calc R U . . .
C24 C 0.1860(9) -0.1569(9) 2.05714(17) 0.0527(14) Uani 1 1 d . U . . .
C25 C 0.2010(10) -0.3166(9) 2.05727(19) 0.0633(17) Uani 1 1 d . U . . .
H25 H 0.305707 -0.363564 2.065210 0.076 Uiso 1 1 calc R U . . .
C26 C 0.0582(11) -0.4016(11) 2.0455(2) 0.075(2) Uani 1 1 d . U . . .
H26 H 0.065140 -0.507631 2.045787 0.090 Uiso 1 1 calc R U . . .
C27 C -0.0970(11) -0.3309(11) 2.0330(2) 0.076(2) Uani 1 1 d . U . . .
H27 H -0.192870 -0.389909 2.024742 0.091 Uiso 1 1 calc R U . . .
C28 C -0.1098(10) -0.1754(11) 2.0328(2) 0.0726(19) Uani 1 1 d . U . . .
H28 H -0.214021 -0.128722 2.024273 0.087 Uiso 1 1 calc R U . . .
C29 C 0.0319(9) -0.0875(10) 2.04516(19) 0.0635(17) Uani 1 1 d . U . . .
H29 H 0.022983 0.018451 2.045394 0.076 Uiso 1 1 calc R U . . .

loop_
_atom_site_aniso_label
_atom_site_aniso_U_11
_atom_site_aniso_U_22
_atom_site_aniso_U_33
_atom_site_aniso_U_23
_atom_site_aniso_U_13
_atom_site_aniso_U_12
F1 0.258(8) 0.066(3) 0.178(6) -0.006(4) 0.127(6) -0.047(4)
F2 0.079(3) 0.124(5) 0.221(7) 0.081(5) 0.046(4) -0.005(3)
F3 0.170(6) 0.158(6) 0.106(4) 0.068(4) -0.020(4) -0.072(5)
O1 0.058(3) 0.050(2) 0.054(2) -0.004(2) 0.018(2) -0.001(2)
O2 0.098(4) 0.071(3) 0.062(3) 0.015(3) 0.019(3) -0.005(3)
O3 0.095(4) 0.143(6) 0.059(3) -0.012(4) 0.030(3) 0.001(4)
N1 0.060(3) 0.063(3) 0.052(3) 0.015(3) 0.001(2) -0.001(3)
N2 0.053(3) 0.058(3) 0.049(3) 0.007(2) -0.003(2) -0.005(2)
C6 0.046(3) 0.047(3) 0.055(3) 0.001(3) 0.006(2) -0.001(3)
C1 0.056(3) 0.058(4) 0.061(4) 0.000(3) -0.005(3) -0.011(3)
C2 0.063(4) 0.073(4) 0.089(4) -0.006(4) -0.001(4) -0.018(4)
C3 0.063(4) 0.062(4) 0.098(5) -0.001(4) 0.022(4) -0.015(3)
C4 0.070(4) 0.069(4) 0.075(4) 0.009(4) 0.024(3) -0.004(4)
C5 0.050(3) 0.051(4) 0.051(3) 0.000(3) 0.005(3) 0.000(3)
C7 0.054(3) 0.043(3) 0.052(3) -0.003(2) 0.007(2) -0.002(3)
C8 0.068(4) 0.048(3) 0.057(3) 0.007(3) 0.010(3) -0.004(3)
C9 0.073(4) 0.076(4) 0.056(3) -0.005(3) 0.012(3) -0.006(4)
C10 0.052(3) 0.052(4) 0.057(3) 0.003(3) 0.003(3) -0.007(3)
C11 0.048(3) 0.053(4) 0.055(3) 0.004(3) 0.003(3) -0.005(3)
C12 0.073(4) 0.063(4) 0.075(4) 0.022(3) 0.012(4) -0.006(3)
C13 0.054(3) 0.049(3) 0.057(3) 0.007(3) 0.008(3) 0.001(3)
C14 0.048(3) 0.052(3) 0.049(3) 0.001(3) 0.005(2) 0.000(3)
C15 0.045(3) 0.052(3) 0.043(3) 0.003(2) 0.001(2) 0.001(2)
C16 0.048(3) 0.053(3) 0.042(3) 0.000(3) 0.004(2) 0.001(3)
C17 0.052(4) 0.081(5) 0.055(4) 0.013(4) 0.008(3) 0.000(4)
C18 0.045(3) 0.041(3) 0.041(3) 0.003(2) 0.004(2) -0.004(2)
C19 0.056(3) 0.060(4) 0.052(3) 0.003(3) 0.008(3) 0.004(3)
C20 0.062(4) 0.056(4) 0.077(4) 0.000(3) 0.008(3) 0.009(3)
C21 0.067(4) 0.045(4) 0.079(4) 0.007(3) -0.005(3) 0.005(3)
C22 0.072(4) 0.050(4) 0.059(4) 0.010(3) -0.011(3) -0.002(3)
C23 0.059(3) 0.055(4) 0.048(3) 0.003(3) 0.002(3) -0.004(3)
C24 0.051(3) 0.064(3) 0.042(3) 0.002(3) 0.000(2) -0.007(3)
C25 0.068(4) 0.066(4) 0.054(4) -0.003(3) -0.003(3) -0.003(3)
C26 0.088(4) 0.071(4) 0.063(4) -0.005(4) -0.007(4) -0.017(4)
C27 0.075(4) 0.093(5) 0.058(4) -0.005(4) -0.009(3) -0.021(4)
C28 0.060(4) 0.095(5) 0.060(4) 0.009(4) -0.007(3) -0.014(4)
C29 0.058(3) 0.075(4) 0.055(4) 0.008(3) -0.008(3) -0.004(3)

loop_
_atom_type_symbol
_atom_type_description
_atom_type_scat_dispersion_real
_atom_type_scat_dispersion_imag
_atom_type_scat_source
C C 0.0181 0.0091 'International Tables Vol C Tables 4.2.6.8 and 6.1.1.4'
H H 0.0000 0.0000 'International Tables Vol C Tables 4.2.6.8 and 6.1.1.4'
F F 0.0727 0.0534 'International Tables Vol C Tables 4.2.6.8 and 6.1.1.4'
N N 0.0311 0.0180 'International Tables Vol C Tables 4.2.6.8 and 6.1.1.4'
O O 0.0492 0.0322 'International Tables Vol C Tables 4.2.6.8 and 6.1.1.4'

loop_
_geom_angle_atom_site_label_1
_geom_angle_atom_site_label_2
_geom_angle_atom_site_label_3
_geom_angle
_geom_angle_site_symmetry_1
_geom_angle_site_symmetry_3
_geom_angle_publ_flag
C9 O1 C7 109.5(6) . . ?
C9 O2 C8 109.2(6) . . ?
C13 N1 N2 104.3(5) . . ?
N1 N2 C15 112.9(6) . . ?
N1 N2 C24 118.3(5) . . ?
C15 N2 C24 128.8(6) . . ?
C1 C6 C5 120.0 . . ?
C1 C6 C7 118.9(4) . . ?
C5 C6 C7 121.1(4) . . ?
C6 C1 H1 120.0 . . ?
C6 C1 C2 120.0 . . ?
C2 C1 H1 120.0 . . ?
C1 C2 H2 120.0 . . ?
C3 C2 C1 120.0 . . ?
C3 C2 H2 120.0 . . ?
C2 C3 H3 120.0 . . ?
C2 C3 C4 120.0 . . ?
C4 C3 H3 120.0 . . ?
C3 C4 H4 120.0 . . ?
C5 C4 C3 120.0 . . ?
C5 C4 H4 120.0 . . ?
C6 C5 H5 120.0 . . ?
C4 C5 C6 120.0 . . ?
C4 C5 H5 120.0 . . ?
O1 C7 C6 107.1(5) . . ?
O1 C7 C8 102.1(5) . . ?
C6 C7 C8 114.7(5) . . ?
C10 C7 O1 108.6(5) . . ?
C10 C7 C6 112.9(5) . . ?
C10 C7 C8 110.6(6) . . ?
O2 C8 C7 104.1(6) . . ?
O2 C8 H8A 110.9 . . ?
O2 C8 H8B 110.9 . . ?
C7 C8 H8A 110.9 . . ?
C7 C8 H8B 110.9 . . ?
H8A C8 H8B 109.0 . . ?
O1 C9 O2 112.2(7) . . ?
O3 C9 O1 121.3(9) . . ?
O3 C9 O2 126.5(8) . . ?
C11 C10 C7 176.5(8) . . ?
C10 C11 C14 176.7(7) . . ?
F1 C12 F3 105.2(8) . . ?
F1 C12 C13 112.7(7) . . ?
F2 C12 F1 106.8(9) . . ?
F2 C12 F3 102.8(8) . . ?
F2 C12 C13 114.7(7) . . ?
F3 C12 C13 113.7(8) . . ?
N1 C13 C12 119.3(7) . . ?
N1 C13 C14 111.7(6) . . ?
C14 C13 C12 129.0(7) . . ?
C13 C14 C11 129.5(7) . . ?
C15 C14 C11 124.9(6) . . ?
C15 C14 C13 105.5(6) . . ?
N2 C15 C14 105.6(6) . . ?
N2 C15 C16 125.1(6) . . ?
C14 C15 C16 129.2(6) . . ?
C17 C16 C15 119.6(6) . . ?
C17 C16 C18 124.2(6) . . ?
C18 C16 C15 116.2(5) . . ?
C16 C17 H17A 123.4 . . ?
C16 C17 H17B 119.7 . . ?
H17A C17 H17B 115.9 . . ?
C19 C18 C16 120.6(6) . . ?
C23 C18 C16 120.9(6) . . ?
C23 C18 C19 118.5(6) . . ?
C18 C19 H19 119.4 . . ?
C18 C19 C20 121.1(7) . . ?
C20 C19 H19 119.4 . . ?
C19 C20 H20 119.9 . . ?
C21 C20 C19 120.2(7) . . ?
C21 C20 H20 119.9 . . ?
C20 C21 H21 120.5 . . ?
C20 C21 C22 119.1(7) . . ?
C22 C21 H21 120.5 . . ?
C21 C22 H22 119.6 . . ?
C23 C22 C21 120.8(7) . . ?
C23 C22 H22 119.6 . . ?
C18 C23 C22 120.3(7) . . ?
C18 C23 H23 119.9 . . ?
C22 C23 H23 119.9 . . ?
C25 C24 N2 121.1(7) . . ?
C29 C24 N2 118.1(7) . . ?
C29 C24 C25 120.8(7) . . ?
C24 C25 H25 120.7 . . ?
C26 C25 C24 118.5(8) . . ?
C26 C25 H25 120.7 . . ?
C25 C26 H26 119.7 . . ?
C25 C26 C27 120.6(9) . . ?
C27 C26 H26 119.7 . . ?
C26 C27 H27 119.8 . . ?
C28 C27 C26 120.4(8) . . ?
C28 C27 H27 119.8 . . ?
C27 C28 H28 120.0 . . ?
C27 C28 C29 119.9(8) . . ?
C29 C28 H28 120.0 . . ?
C24 C29 C28 119.8(8) . . ?
C24 C29 H29 120.1 . . ?
C28 C29 H29 120.1 . . ?

loop_
_geom_bond_atom_site_label_1
_geom_bond_atom_site_label_2
_geom_bond_distance
_geom_bond_site_symmetry_2
_geom_bond_publ_flag
F1 C12 1.281(10) . ?
F2 C12 1.261(10) . ?
F3 C12 1.292(10) . ?
O1 C7 1.470(8) . ?
O1 C9 1.327(9) . ?
O2 C8 1.436(8) . ?
O2 C9 1.353(10) . ?
O3 C9 1.217(9) . ?
N1 N2 1.364(8) . ?
N1 C13 1.345(9) . ?
N2 C15 1.367(8) . ?
N2 C24 1.440(9) . ?
C6 C1 1.3900 . ?
C6 C5 1.3900 . ?
C6 C7 1.514(7) . ?
C1 H1 0.9300 . ?
C1 C2 1.3900 . ?
C2 H2 0.9300 . ?
C2 C3 1.3900 . ?
C3 H3 0.9300 . ?
C3 C4 1.3900 . ?
C4 H4 0.9300 . ?
C4 C5 1.3900 . ?
C5 H5 0.9300 . ?
C7 C8 1.529(9) . ?
C7 C10 1.468(9) . ?
C8 H8A 0.9700 . ?
C8 H8B 0.9700 . ?
C10 C11 1.181(9) . ?
C11 C14 1.425(9) . ?
C12 C13 1.458(10) . ?
C13 C14 1.406(9) . ?
C14 C15 1.396(9) . ?
C15 C16 1.482(9) . ?
C16 C17 1.317(9) . ?
C16 C18 1.475(9) . ?
C17 H17A 0.8506 . ?
C17 H17B 0.8501 . ?
C18 C19 1.384(9) . ?
C18 C23 1.382(9) . ?
C19 H19 0.9300 . ?
C19 C20 1.396(10) . ?
C20 H20 0.9300 . ?
C20 C21 1.362(10) . ?
C21 H21 0.9300 . ?
C21 C22 1.394(11) . ?
C22 H22 0.9300 . ?
C22 C23 1.386(10) . ?
C23 H23 0.9300 . ?
C24 C25 1.402(11) . ?
C24 C29 1.372(10) . ?
C25 H25 0.9300 . ?
C25 C26 1.367(11) . ?
C26 H26 0.9300 . ?
C26 C27 1.389(12) . ?
C27 H27 0.9300 . ?
C27 C28 1.365(13) . ?
C28 H28 0.9300 . ?
C28 C29 1.380(11) . ?
C29 H29 0.9300 . ?

loop_
_geom_torsion_atom_site_label_1
_geom_torsion_atom_site_label_2
_geom_torsion_atom_site_label_3
_geom_torsion_atom_site_label_4
_geom_torsion
_geom_torsion_site_symmetry_1
_geom_torsion_site_symmetry_2
_geom_torsion_site_symmetry_3
_geom_torsion_site_symmetry_4
_geom_torsion_publ_flag
F1 C12 C13 N1 108.4(10) . . . . ?
F1 C12 C13 C14 -69.2(12) . . . . ?
F2 C12 C13 N1 -129.1(9) . . . . ?
F2 C12 C13 C14 53.3(13) . . . . ?
F3 C12 C13 N1 -11.2(12) . . . . ?
F3 C12 C13 C14 171.2(8) . . . . ?
O1 C7 C8 O2 16.3(7) . . . . ?
N1 N2 C15 C14 -0.8(8) . . . . ?
N1 N2 C15 C16 176.2(6) . . . . ?
N1 N2 C24 C25 127.7(7) . . . . ?
N1 N2 C24 C29 -51.5(9) . . . . ?
N1 C13 C14 C11 -175.9(7) . . . . ?
N1 C13 C14 C15 0.5(8) . . . . ?
N2 N1 C13 C12 -179.0(7) . . . . ?
N2 N1 C13 C14 -1.0(8) . . . . ?
N2 C15 C16 C17 -48.4(10) . . . . ?
N2 C15 C16 C18 133.4(7) . . . . ?
N2 C24 C25 C26 -179.7(7) . . . . ?
N2 C24 C29 C28 178.6(6) . . . . ?
C6 C1 C2 C3 0.0 . . . . ?
C6 C7 C8 O2 131.8(6) . . . . ?
C1 C6 C5 C4 0.0 . . . . ?
C1 C6 C7 O1 56.9(6) . . . . ?
C1 C6 C7 C8 -55.6(6) . . . . ?
C1 C6 C7 C10 176.4(5) . . . . ?
C1 C2 C3 C4 0.0 . . . . ?
C2 C3 C4 C5 0.0 . . . . ?
C3 C4 C5 C6 0.0 . . . . ?
C5 C6 C1 C2 0.0 . . . . ?
C5 C6 C7 O1 -124.8(4) . . . . ?
C5 C6 C7 C8 122.7(5) . . . . ?
C5 C6 C7 C10 -5.3(7) . . . . ?
C7 O1 C9 O2 6.9(9) . . . . ?
C7 O1 C9 O3 -174.4(7) . . . . ?
C7 C6 C1 C2 178.3(5) . . . . ?
C7 C6 C5 C4 -178.3(5) . . . . ?
C8 O2 C9 O1 4.7(9) . . . . ?
C8 O2 C9 O3 -174.0(8) . . . . ?
C9 O1 C7 C6 -135.4(6) . . . . ?
C9 O1 C7 C8 -14.5(7) . . . . ?
C9 O1 C7 C10 102.4(7) . . . . ?
C9 O2 C8 C7 -13.4(8) . . . . ?
C10 C7 C8 O2 -99.1(7) . . . . ?
C11 C14 C15 N2 176.9(6) . . . . ?
C11 C14 C15 C16 0.0(12) . . . . ?
C12 C13 C14 C11 1.9(13) . . . . ?
C12 C13 C14 C15 178.3(8) . . . . ?
C13 N1 N2 C15 1.1(8) . . . . ?
C13 N1 N2 C24 -177.3(6) . . . . ?
C13 C14 C15 N2 0.2(7) . . . . ?
C13 C14 C15 C16 -176.7(7) . . . . ?
C14 C15 C16 C17 127.9(8) . . . . ?
C14 C15 C16 C18 -50.4(10) . . . . ?
C15 N2 C24 C25 -50.4(10) . . . . ?
C15 N2 C24 C29 130.4(8) . . . . ?
C15 C16 C18 C19 -32.1(9) . . . . ?
C15 C16 C18 C23 149.6(6) . . . . ?
C16 C18 C19 C20 -176.4(7) . . . . ?
C16 C18 C23 C22 175.7(7) . . . . ?
C17 C16 C18 C19 149.8(8) . . . . ?
C17 C16 C18 C23 -28.5(11) . . . . ?
C18 C19 C20 C21 -1.4(12) . . . . ?
C19 C18 C23 C22 -2.6(10) . . . . ?
C19 C20 C21 C22 1.5(12) . . . . ?
C20 C21 C22 C23 -2.2(12) . . . . ?
C21 C22 C23 C18 2.8(11) . . . . ?
C23 C18 C19 C20 1.9(11) . . . . ?
C24 N2 C15 C14 177.4(7) . . . . ?
C24 N2 C15 C16 -5.6(11) . . . . ?
C24 C25 C26 C27 1.2(12) . . . . ?
C25 C24 C29 C28 -0.6(11) . . . . ?
C25 C26 C27 C28 -0.8(13) . . . . ?
C26 C27 C28 C29 -0.3(13) . . . . ?
C27 C28 C29 C24 1.0(12) . . . . ?
C29 C24 C25 C26 -0.5(11) . . . . ?
